data_7215517
loop_
_publ_author_name
'Hathwar, Venkatesha R.'
'Manivel, P.'
'Nawaz Khan, F.'
'Guru Row, T. N.'

_publ_section_title
;
 Evaluation of intermolecular interactions in thioisocoumarin derivatives:
 the role of the sulfur atom in generating packing motifs
;
_journal_coden_ASTM CRECF4
_journal_issue 2
_journal_name_full CrystEngComm
_journal_page_first 284
_journal_page_last 291
_journal_paper_doi 10.1039/b807896c
_journal_volume 11
_journal_year 2009
_chemical_compound_source 'see text'
_chemical_formula_moiety 'C16 H12 O2 S'
_chemical_formula_sum 'C16 H12 O2 S'
_chemical_formula_weight 268.33
_chemical_name_common 3-(4-methoxyphenyl)-1H-isochromene-1-thione
_space_group_IT_number 14
_symmetry_cell_setting monoclinic
_symmetry_Int_Tables_number 14
_symmetry_space_group_name_Hall '-P 2ybc'
_symmetry_space_group_name_H-M 'P 1 21/c 1'
_atom_sites_solution_hydrogens geom
_atom_sites_solution_primary direct
_atom_sites_solution_secondary difmap
_audit_creation_date 'Aug 07 17:24:12 2008'
_audit_creation_method ' SHELXL-97'
_audit_update_record
;
;
_cell_angle_alpha 90
_cell_angle_beta 96.149(3)
_cell_angle_gamma 90
_cell_formula_units_Z 4
_cell_length_a 7.5948(14)
_cell_length_b 10.988(2)
_cell_length_c 15.526(3)
_cell_measurement_reflns_used 928
_cell_measurement_temperature 290(2)
_cell_measurement_theta_max 26.71
_cell_measurement_theta_min 2.62
_cell_volume 1288.2(4)
_computing_cell_refinement 'Bruker SMART V5.628, (Bruker, 2004)'
_computing_data_collection 'Bruker SMART V5.628, (Bruker, 2004)'
_computing_data_reduction 'Bruker SAINT V6.45a, (Bruker, 2004)'
_computing_molecular_graphics 'Ortep-3 for Windows (Farrugia, 1997) and CAMERON (Watkin et al., 1993)'
_computing_publication_material 'PLATON (Spek, 1990)'
_computing_structure_refinement 'SHELXL-97 (Sheldrick, 1997)'
_computing_structure_solution 'SHELXTL V6.14 (Bruker, 2000)'
_diffrn_ambient_temperature 290(2)
_diffrn_measured_fraction_theta_full 0.998
_diffrn_measured_fraction_theta_max 0.998
_diffrn_measurement_device_type 'Bruker SMART CCD area detector'
_diffrn_measurement_method '\f and \w scans'
_diffrn_radiation_monochromator graphite
_diffrn_radiation_probe x-ray
_diffrn_radiation_source 'fine-focus sealed tube'
_diffrn_radiation_type MoK\a
_diffrn_radiation_wavelength 0.71073
_diffrn_reflns_av_R_equivalents 0.0231
_diffrn_reflns_av_sigmaI/netI 0.0219
_diffrn_reflns_limit_h_max 9
_diffrn_reflns_limit_h_min -9
_diffrn_reflns_limit_k_max 12
_diffrn_reflns_limit_k_min -13
_diffrn_reflns_limit_l_max 18
_diffrn_reflns_limit_l_min -18
_diffrn_reflns_number 9306
_diffrn_reflns_reduction_process
;
;
_diffrn_reflns_theta_full 25.50
_diffrn_reflns_theta_max 25.50
_diffrn_reflns_theta_min 2.28
_diffrn_standards_number 0
_exptl_absorpt_coefficient_mu 0.245
_exptl_absorpt_correction_T_max 0.9807
_exptl_absorpt_correction_T_min 0.9025
_exptl_absorpt_correction_type multi-scan
_exptl_absorpt_process_details '(SADABS; Sheldrick, 1996)'
_exptl_crystal_colour yellow
_exptl_crystal_density_diffrn 1.383
_exptl_crystal_density_method 'Not Measured'
_exptl_crystal_description block
_exptl_crystal_F_000 560
_exptl_crystal_size_max 0.29
_exptl_crystal_size_mid 0.22
_exptl_crystal_size_min 0.08
_refine_diff_density_max 0.173
_refine_diff_density_min -0.197
_refine_diff_density_rms 0.035
_refine_ls_extinction_method none
_refine_ls_goodness_of_fit_ref 1.030
_refine_ls_hydrogen_treatment refall
_refine_ls_matrix_type full
_refine_ls_number_parameters 220
_refine_ls_number_reflns 2389
_refine_ls_number_restraints 12
_refine_ls_restrained_S_all 1.055
_refine_ls_R_factor_all 0.0525
_refine_ls_R_factor_gt 0.0383
_refine_ls_shift/su_max 0.000
_refine_ls_shift/su_mean 0.000
_refine_ls_structure_factor_coef Fsqd
_refine_ls_weighting_details 'calc w=1/[\s^2^(Fo^2^)+(0.0547P)^2^+0.1537P] where P=(Fo^2^+2Fc^2^)/3'
_refine_ls_weighting_scheme calc
_refine_ls_wR_factor_gt 0.0960
_refine_ls_wR_factor_ref 0.1032
_reflns_number_gt 1850
_reflns_number_total 2389
_reflns_threshold_expression >2sigma(I)
_cod_duplicate_entry 7200166
_cod_data_source_file b807896c.txt
_cod_data_source_block vh3n_m
_cod_depositor_comments
;
The following automatic conversions were performed:

'_symmetry_cell_setting' value 'Monoclinic' changed to 'monoclinic'
according to
/usr/data/users/saulius/automatic-downloads/retrospective/RSC/lib/dictionaries/cif_core.dic
dictionary named 'cif_core.dic' version 2.4.2 from 2011-04-26.

Automatic conversion script
Id: cif_fix_values 2281 2013-09-26 08:29:07Z andrius 

 Updated bibliographic information.

 Antanas Vaitkus,
 2019-09-17

 Marked entry as a duplicate of entry 7200166.

 Antanas Vaitkus,
 2019-09-17
;
_cod_original_sg_symbol_H-M 'P 21/c'
_cod_database_code 7215517

loop_
_symmetry_equiv_pos_site_id
_symmetry_equiv_pos_as_xyz
1 x,y,z
2 -x,1/2+y,1/2-z
3 -x,-y,-z
4 x,1/2-y,1/2+z

loop_
_atom_site_label
_atom_site_type_symbol
_atom_site_fract_x
_atom_site_fract_y
_atom_site_fract_z
_atom_site_U_iso_or_equiv
_atom_site_adp_type
_atom_site_occupancy
_atom_site_symmetry_multiplicity
_atom_site_calc_flag
_atom_site_refinement_flags
S1 S 0.08808(9) 0.34050(4) 1.02103(3) 0.0712(2) Uani 1 1 d .
O1 O 0.20393(16) 0.13455(10) 0.97464(7) 0.0461(3) Uani 1 1 d .
O2 O 0.4545(2) -0.17482(13) 0.66789(10) 0.0708(4) Uani 1 1 d .
C1 C 0.1455(2) 0.19794(16) 1.04142(11) 0.0452(4) Uani 1 1 d .
C2 C 0.2499(2) 0.01247(14) 0.97930(10) 0.0413(4) Uani 1 1 d .
C3 C 0.2391(2) -0.04893(16) 1.05298(12) 0.0463(4) Uani 1 1 d D
C4 C 0.1790(3) -0.05020(19) 1.20708(12) 0.0554(5) Uani 1 1 d D
C5 C 0.1307(3) 0.0107(2) 1.27784(13) 0.0601(5) Uani 1 1 d D
C6 C 0.0870(3) 0.1336(2) 1.27272(12) 0.0576(5) Uani 1 1 d D
C7 C 0.0895(3) 0.19460(18) 1.19576(11) 0.0507(5) Uani 1 1 d D
C8 C 0.1397(2) 0.13460(15) 1.12248(10) 0.0418(4) Uani 1 1 d .
C9 C 0.1856(2) 0.01050(15) 1.12811(10) 0.0439(4) Uani 1 1 d .
C10 C 0.3049(2) -0.03198(15) 0.89747(11) 0.0425(4) Uani 1 1 d .
C11 C 0.2971(2) 0.04057(16) 0.82431(11) 0.0473(4) Uani 1 1 d D
C12 C 0.3448(2) -0.00321(17) 0.74612(12) 0.0517(5) Uani 1 1 d D
C13 C 0.4048(2) -0.12151(17) 0.74119(13) 0.0518(5) Uani 1 1 d .
C14 C 0.4171(3) -0.19468(18) 0.81400(14) 0.0569(5) Uani 1 1 d D
C15 C 0.3668(2) -0.15162(16) 0.89075(13) 0.0517(5) Uani 1 1 d D
C16 C 0.4555(4) -0.1014(3) 0.59251(16) 0.0819(7) Uani 1 1 d D
H3 H 0.274(3) -0.1368(14) 1.0559(12) 0.061(5) Uiso 1 1 d D
H4 H 0.213(2) -0.1389(14) 1.2081(12) 0.059(5) Uiso 1 1 d D
H5 H 0.125(3) -0.0325(17) 1.3333(10) 0.067(6) Uiso 1 1 d D
H6 H 0.052(3) 0.1808(17) 1.3232(12) 0.074(6) Uiso 1 1 d D
H7 H 0.051(2) 0.2823(15) 1.1888(13) 0.068(6) Uiso 1 1 d D
H11 H 0.253(2) 0.1292(14) 0.8270(12) 0.061(5) Uiso 1 1 d D
H12 H 0.330(2) 0.0534(17) 0.6949(11) 0.067(6) Uiso 1 1 d D
H14 H 0.462(2) -0.2803(15) 0.8101(13) 0.072(6) Uiso 1 1 d D
H15 H 0.377(3) -0.2066(18) 0.9424(12) 0.074(6) Uiso 1 1 d D
H16A H 0.516(4) -0.155(2) 0.5490(16) 0.131(11) Uiso 1 1 d D
H16B H 0.325(2) -0.085(2) 0.5654(14) 0.089(8) Uiso 1 1 d D
H16C H 0.529(3) -0.0211(19) 0.6040(17) 0.112(9) Uiso 1 1 d D

loop_
_atom_site_aniso_label
_atom_site_aniso_U_11
_atom_site_aniso_U_22
_atom_site_aniso_U_33
_atom_site_aniso_U_23
_atom_site_aniso_U_13
_atom_site_aniso_U_12
S1 0.1242(5) 0.0413(3) 0.0512(3) 0.0029(2) 0.0240(3) 0.0200(3)
O1 0.0620(8) 0.0355(6) 0.0411(6) -0.0022(5) 0.0082(5) 0.0053(5)
O2 0.0770(10) 0.0671(9) 0.0716(10) -0.0281(8) 0.0229(8) -0.0005(7)
C1 0.0523(10) 0.0410(9) 0.0425(9) -0.0048(7) 0.0053(8) -0.0008(7)
C2 0.0379(9) 0.0349(9) 0.0499(10) -0.0020(7) -0.0002(7) -0.0007(7)
C3 0.0447(10) 0.0370(9) 0.0566(11) 0.0011(8) 0.0020(8) 0.0023(7)
C4 0.0568(12) 0.0543(12) 0.0541(11) 0.0120(9) 0.0017(9) -0.0028(9)
C5 0.0604(12) 0.0736(14) 0.0454(11) 0.0147(10) 0.0019(9) -0.0149(10)
C6 0.0618(12) 0.0684(13) 0.0428(10) -0.0036(9) 0.0073(9) -0.0113(10)
C7 0.0565(12) 0.0524(11) 0.0434(10) -0.0030(8) 0.0059(8) -0.0047(9)
C8 0.0411(9) 0.0429(9) 0.0405(9) -0.0005(7) 0.0002(7) -0.0044(7)
C9 0.0378(9) 0.0458(10) 0.0469(9) 0.0050(8) -0.0012(7) -0.0054(7)
C10 0.0360(9) 0.0383(9) 0.0526(10) -0.0063(8) 0.0015(7) -0.0018(7)
C11 0.0486(10) 0.0391(9) 0.0549(11) -0.0056(8) 0.0095(8) 0.0006(8)
C12 0.0554(11) 0.0458(11) 0.0554(11) -0.0085(9) 0.0138(9) -0.0058(8)
C13 0.0424(10) 0.0500(10) 0.0638(12) -0.0191(9) 0.0102(8) -0.0052(8)
C14 0.0534(12) 0.0428(10) 0.0740(13) -0.0146(10) 0.0044(10) 0.0084(9)
C15 0.0535(11) 0.0414(10) 0.0591(11) -0.0018(9) 0.0009(9) 0.0058(8)
C16 0.094(2) 0.0929(19) 0.0623(15) -0.0259(14) 0.0237(14) -0.0102(16)

loop_
_atom_type_symbol
_atom_type_description
_atom_type_scat_dispersion_real
_atom_type_scat_dispersion_imag
_atom_type_scat_source
S S 0.1246 0.1234 'International Tables Vol C Tables 4.2.6.8 and 6.1.1.4'
O O 0.0106 0.0060 'International Tables Vol C Tables 4.2.6.8 and 6.1.1.4'
H H 0.0000 0.0000 'International Tables Vol C Tables 4.2.6.8 and 6.1.1.4'
C C 0.0033 0.0016 'International Tables Vol C Tables 4.2.6.8 and 6.1.1.4'

loop_
_geom_angle_atom_site_label_1
_geom_angle_atom_site_label_2
_geom_angle_atom_site_label_3
_geom_angle
O1 C1 C8 117.40(15)
O1 C1 S1 116.17(12)
O1 C2 C10 111.81(14)
O2 C13 C14 115.52(17)
O2 C16 H16A 104.6(16)
O2 C16 H16C 112.7(15)
O2 C16 H16B 109.7(13)
O2 C13 C12 124.79(19)
C1 O1 C2 123.77(13)
C2 C3 C9 120.98(16)
C2 C3 H3 118.9(11)
C3 C2 O1 119.63(15)
C3 C2 C10 128.56(16)
C4 C5 C6 120.77(18)
C4 C9 C8 118.91(16)
C4 C9 C3 122.36(17)
C4 C5 H5 120.2(12)
C5 C4 C9 120.46(19)
C5 C4 H4 123.4(11)
C5 C6 H6 122.8(12)
C6 C7 C8 120.46(19)
C6 C7 H7 121.9(11)
C6 C5 H5 119.0(12)
C7 C6 C5 119.92(19)
C7 C6 H6 117.3(12)
C7 C8 C9 119.47(15)
C7 C8 C1 121.14(16)
C8 C1 S1 126.44(13)
C8 C9 C3 118.73(15)
C8 C7 H7 117.6(11)
C9 C3 H3 120.1(11)
C9 C4 H4 116.2(11)
C9 C8 C1 119.39(15)
C10 C11 C12 121.69(17)
C10 C11 H11 119.7(10)
C10 C15 H15 120.2(12)
C11 C10 C15 117.63(16)
C11 C10 C2 121.95(15)
C11 C12 H12 117.4(11)
C12 C11 H11 118.6(11)
C13 C12 C11 119.50(18)
C13 O2 C16 117.88(17)
C13 C12 H12 123.1(11)
C13 C14 H14 119.2(11)
C14 C15 C10 120.89(18)
C14 C15 H15 118.9(12)
C14 C13 C12 119.69(17)
C15 C14 C13 120.56(17)
C15 C14 H14 120.2(12)
C15 C10 C2 120.41(16)
H16A C16 H16B 107(2)
H16A C16 H16C 109(2)
H16B C16 H16C 113(2)

loop_
_geom_bond_atom_site_label_1
_geom_bond_atom_site_label_2
_geom_bond_distance
S1 C1 1.6477(18)
O1 C1 1.3621(19)
O1 C2 1.3860(18)
O2 C13 1.368(2)
O2 C16 1.422(3)
C1 C8 1.443(2)
C2 C3 1.338(2)
C2 C10 1.463(2)
C3 C9 1.433(2)
C3 H3 1.002(14)
C4 C5 1.370(3)
C4 C9 1.401(2)
C4 H4 1.008(14)
C5 C6 1.390(3)
C5 H5 0.987(15)
C6 C7 1.372(3)
C6 H6 0.998(15)
C7 C8 1.403(2)
C7 H7 1.010(15)
C8 C9 1.408(2)
C10 C11 1.384(2)
C10 C15 1.404(2)
C11 C12 1.390(2)
C11 H11 1.033(14)
C12 C13 1.382(3)
C12 H12 1.007(15)
C13 C14 1.382(3)
C14 C15 1.374(3)
C14 H14 1.006(15)
C15 H15 1.001(15)
C16 H16A 1.040(18)
C16 H16B 1.049(16)
C16 H16C 1.051(17)

loop_
_geom_torsion_atom_site_label_1
_geom_torsion_atom_site_label_2
_geom_torsion_atom_site_label_3
_geom_torsion_atom_site_label_4
_geom_torsion
S1 C1 C8 C7 -3.2(3)
S1 C1 C8 C9 176.97(14)
O1 C1 C8 C9 -3.0(2)
O1 C2 C3 C9 -1.8(2)
O1 C2 C10 C11 -4.4(2)
O1 C1 C8 C7 176.88(15)
O1 C2 C10 C15 176.12(15)
O2 C13 C14 C15 -178.47(17)
C1 O1 C2 C3 -0.6(2)
C1 C8 C9 C4 -179.82(16)
C1 O1 C2 C10 179.00(14)
C1 C8 C9 C3 0.8(2)
C2 C3 C9 C4 -177.71(16)
C2 C3 C9 C8 1.7(2)
C2 O1 C1 C8 3.0(2)
C2 O1 C1 S1 -176.96(12)
C2 C10 C11 C12 -178.16(15)
C2 C10 C15 C14 179.33(16)
C3 C2 C10 C11 175.19(17)
C3 C2 C10 C15 -4.3(3)
C4 C5 C6 C7 0.9(3)
C5 C6 C7 C8 -1.4(3)
C5 C4 C9 C8 -0.8(3)
C5 C4 C9 C3 178.61(17)
C6 C7 C8 C9 0.8(3)
C6 C7 C8 C1 -179.08(17)
C7 C8 C9 C4 0.3(2)
C7 C8 C9 C3 -179.09(16)
C9 C4 C5 C6 0.2(3)
C10 C2 C3 C9 178.64(15)
C10 C11 C12 C13 -1.2(3)
C11 C12 C13 O2 179.60(16)
C11 C12 C13 C14 -0.1(3)
C11 C10 C15 C14 -0.2(3)
C12 C13 C14 C15 1.3(3)
C13 C14 C15 C10 -1.1(3)
C15 C10 C11 C12 1.4(3)
C16 O2 C13 C14 -176.01(19)
C16 O2 C13 C12 4.2(3)
